data_7024527
loop_
_publ_author_name
'Sun, Yan'
'Zhang, Zhengxing'
'Wang, Xu'
'Li, Xiaoqing'
'Weng, Linhong'
'Zhou, Xigeng'

_publ_section_title
;
 Isocyanate diinsertion into the N-H bond of the 2-pyridylamino ligand of
 organolanthanides.
;
_journal_issue 1
_journal_name_full 'Dalton transactions (Cambridge, England : 2003)'
_journal_page_first 221
_journal_page_last 226
_journal_paper_doi 10.1039/b918181d
_journal_volume 39
_journal_year 2010
_chemical_formula_sum 'C13 H20 N2 O'
_chemical_formula_weight 220.31
_chemical_name_systematic
;
?
;
_space_group_IT_number 14
_symmetry_cell_setting monoclinic
_symmetry_space_group_name_Hall '-P 2ybc'
_symmetry_space_group_name_H-M 'P 1 21/c 1'
_atom_sites_solution_hydrogens geom
_atom_sites_solution_primary direct
_atom_sites_solution_secondary difmap
_audit_creation_method SHELXL-97
_cell_angle_alpha 90.00
_cell_angle_beta 106.670(5)
_cell_angle_gamma 90.00
_cell_formula_units_Z 8
_cell_length_a 16.865(6)
_cell_length_b 17.396(6)
_cell_length_c 9.709(3)
_cell_measurement_reflns_used 1539
_cell_measurement_temperature 293(2)
_cell_measurement_theta_max 18.8085
_cell_measurement_theta_min 2.3375
_cell_volume 2728.7(16)
_computing_cell_refinement 'Bruker SMART'
_computing_data_collection 'Bruker SMART'
_computing_data_reduction 'Bruker SAINT'
_computing_molecular_graphics 'Bruker SHELXTL'
_computing_publication_material 'Bruker SHELXTL'
_computing_structure_refinement 'SHELXL-97 (Sheldrick, 1997)'
_computing_structure_solution 'SHELXS-97 (Sheldrick, 1990)'
_diffrn_ambient_temperature 293(2)
_diffrn_measured_fraction_theta_full 0.995
_diffrn_measured_fraction_theta_max 0.995
_diffrn_measurement_device_type 'CCD area detector'
_diffrn_measurement_method 'phi and omega scans'
_diffrn_radiation_monochromator graphite
_diffrn_radiation_source 'fine-focus sealed tube'
_diffrn_radiation_type MoK\a
_diffrn_radiation_wavelength 0.71073
_diffrn_reflns_av_R_equivalents 0.0477
_diffrn_reflns_av_sigmaI/netI 0.0648
_diffrn_reflns_limit_h_max 20
_diffrn_reflns_limit_h_min -19
_diffrn_reflns_limit_k_max 20
_diffrn_reflns_limit_k_min -18
_diffrn_reflns_limit_l_max 11
_diffrn_reflns_limit_l_min -11
_diffrn_reflns_number 11115
_diffrn_reflns_theta_full 25.00
_diffrn_reflns_theta_max 25.00
_diffrn_reflns_theta_min 1.26
_exptl_absorpt_coefficient_mu 0.069
_exptl_absorpt_correction_T_max 0.9932
_exptl_absorpt_correction_T_min 0.9831
_exptl_absorpt_correction_type multi-scan
_exptl_absorpt_process_details sadabs
_exptl_crystal_colour colorless
_exptl_crystal_density_diffrn 1.072
_exptl_crystal_density_method 'not measured'
_exptl_crystal_description cubic
_exptl_crystal_F_000 960
_exptl_crystal_size_max 0.25
_exptl_crystal_size_mid 0.12
_exptl_crystal_size_min 0.10
_refine_diff_density_max 0.166
_refine_diff_density_min -0.122
_refine_diff_density_rms 0.030
_refine_ls_extinction_method none
_refine_ls_goodness_of_fit_ref 1.071
_refine_ls_hydrogen_treatment mixed
_refine_ls_matrix_type full
_refine_ls_number_parameters 295
_refine_ls_number_reflns 4777
_refine_ls_number_restraints 2
_refine_ls_restrained_S_all 1.071
_refine_ls_R_factor_all 0.1200
_refine_ls_R_factor_gt 0.0558
_refine_ls_shift/su_max 0.000
_refine_ls_shift/su_mean 0.000
_refine_ls_structure_factor_coef Fsqd
_refine_ls_weighting_details 'calc w=1/[\s^2^(Fo^2^)+(0.0608P)^2^+0.0000P] where P=(Fo^2^+2Fc^2^)/3'
_refine_ls_weighting_scheme calc
_refine_ls_wR_factor_gt 0.1244
_refine_ls_wR_factor_ref 0.1564
_reflns_number_gt 2398
_reflns_number_total 4777
_reflns_threshold_expression >2sigma(I)
_cod_data_source_file b918181d.txt
_cod_data_source_block f80920c
_cod_depositor_comments
;
The following automatic conversions were performed:

'_symmetry_cell_setting' value 'Monoclinic' changed to 'monoclinic'
according to /home/saulius/struct/CIF-dictionaries/cif_core.dic
dictionary named 'cif_core.dic' version 2.4.2 from 2011-04-26.

Automatic conversion script
Id: cif_fix_values 1891 2012-01-12 08:04:46Z andrius 
;
_cod_original_cell_volume 2728.9(17)
_cod_original_sg_symbol_H-M P2(1)/c
_cod_database_code 7024527

loop_
_symmetry_equiv_pos_as_xyz
'x, y, z'
'-x, y+1/2, -z+1/2'
'-x, -y, -z'
'x, -y-1/2, z-1/2'

loop_
_atom_site_label
_atom_site_type_symbol
_atom_site_fract_x
_atom_site_fract_y
_atom_site_fract_z
_atom_site_U_iso_or_equiv
_atom_site_adp_type
_atom_site_occupancy
_atom_site_symmetry_multiplicity
_atom_site_calc_flag
_atom_site_refinement_flags
O1 O 0.29627(11) 0.70538(9) -0.22257(18) 0.0700(5) Uani 1 1 d .
N1 N 0.27320(14) 0.75665(12) -0.0228(2) 0.0606(6) Uani 1 1 d D
H1' H 0.2958(15) 0.7591(14) 0.0715(18) 0.073 Uiso 1 1 d D
N2 N 0.34915(12) 0.64441(12) -0.0114(2) 0.0617(6) Uani 1 1 d .
C1 C 0.22910(15) 0.82204(15) -0.0897(3) 0.0564(7) Uani 1 1 d .
C2 C 0.17664(17) 0.82102(17) -0.2275(3) 0.0715(8) Uani 1 1 d .
H2A H 0.1693 0.7761 -0.2815 0.086 Uiso 1 1 calc R
C3 C 0.13458(18) 0.8881(2) -0.2854(3) 0.0862(10) Uani 1 1 d .
H3A H 0.1004 0.8882 -0.3795 0.103 Uiso 1 1 calc R
C4 C 0.1433(2) 0.95327(19) -0.2048(4) 0.0948(10) Uani 1 1 d .
H4A H 0.1139 0.9974 -0.2427 0.114 Uiso 1 1 calc R
C5 C 0.1947(2) 0.95347(17) -0.0699(4) 0.0973(11) Uani 1 1 d .
H5A H 0.2010 0.9981 -0.0152 0.117 Uiso 1 1 calc R
C6 C 0.23765(19) 0.88886(16) -0.0126(3) 0.0779(9) Uani 1 1 d .
H6A H 0.2733 0.8903 0.0804 0.093 Uiso 1 1 calc R
C7 C 0.30596(15) 0.70235(14) -0.0921(3) 0.0554(6) Uani 1 1 d .
C8 C 0.38317(16) 0.58507(14) -0.0849(3) 0.0693(8) Uani 1 1 d .
H8A H 0.4338 0.5653 -0.0193 0.083 Uiso 1 1 calc R
H8B H 0.3972 0.6081 -0.1658 0.083 Uiso 1 1 calc R
C9 C 0.32468(17) 0.51935(15) -0.1382(3) 0.0756(8) Uani 1 1 d .
H9A H 0.2733 0.5391 -0.2014 0.091 Uiso 1 1 calc R
H9B H 0.3122 0.4950 -0.0570 0.091 Uiso 1 1 calc R
C10 C 0.3598(2) 0.45985(17) -0.2184(4) 0.1093(12) Uani 1 1 d .
H10A H 0.3204 0.4192 -0.2505 0.164 Uiso 1 1 calc R
H10B H 0.4101 0.4392 -0.1556 0.164 Uiso 1 1 calc R
H10C H 0.3714 0.4835 -0.2999 0.164 Uiso 1 1 calc R
C11 C 0.36286(17) 0.63437(15) 0.1435(3) 0.0693(8) Uani 1 1 d .
H11A H 0.3640 0.5799 0.1652 0.083 Uiso 1 1 calc R
H11B H 0.3169 0.6570 0.1705 0.083 Uiso 1 1 calc R
C12 C 0.44221(18) 0.67058(18) 0.2315(3) 0.0867(9) Uani 1 1 d .
H12A H 0.4378 0.7260 0.2222 0.104 Uiso 1 1 calc R
H12B H 0.4873 0.6540 0.1951 0.104 Uiso 1 1 calc R
C13 C 0.4614(2) 0.6486(2) 0.3899(3) 0.1162(13) Uani 1 1 d .
H13A H 0.5128 0.6716 0.4429 0.174 Uiso 1 1 calc R
H13B H 0.4656 0.5937 0.3993 0.174 Uiso 1 1 calc R
H13C H 0.4178 0.6666 0.4271 0.174 Uiso 1 1 calc R
O2 O 0.18541(12) 0.29026(11) 0.47463(19) 0.0827(6) Uani 1 1 d .
N3 N 0.21719(14) 0.25116(13) 0.7063(2) 0.0656(6) Uani 1 1 d D
H3' H 0.2038(15) 0.2451(15) 0.784(2) 0.079 Uiso 1 1 d D
N4 N 0.10634(14) 0.33220(13) 0.6099(2) 0.0683(6) Uani 1 1 d .
C14 C 0.28364(16) 0.20171(16) 0.7038(3) 0.0605(7) Uani 1 1 d .
C15 C 0.33851(18) 0.21729(18) 0.6262(3) 0.0832(9) Uani 1 1 d .
H15A H 0.3323 0.2615 0.5701 0.100 Uiso 1 1 calc R
C16 C 0.4020(2) 0.1677(2) 0.6319(4) 0.0986(11) Uani 1 1 d .
H16A H 0.4387 0.1786 0.5790 0.118 Uiso 1 1 calc R
C17 C 0.4130(2) 0.1025(2) 0.7130(4) 0.1018(11) Uani 1 1 d .
H17A H 0.4562 0.0689 0.7147 0.122 Uiso 1 1 calc R
C18 C 0.3599(2) 0.08760(18) 0.7914(4) 0.0925(10) Uani 1 1 d .
H18A H 0.3675 0.0439 0.8488 0.111 Uiso 1 1 calc R
C19 C 0.29477(17) 0.13665(17) 0.7867(3) 0.0746(8) Uani 1 1 d .
H19A H 0.2584 0.1255 0.8400 0.090 Uiso 1 1 calc R
C20 C 0.17074(17) 0.29122(15) 0.5911(3) 0.0625(7) Uani 1 1 d .
C21 C 0.08728(17) 0.34082(16) 0.7462(3) 0.0764(8) Uani 1 1 d .
H21A H 0.0946 0.2917 0.7955 0.092 Uiso 1 1 calc R
H21B H 0.0297 0.3557 0.7275 0.092 Uiso 1 1 calc R
C22 C 0.1408(2) 0.39949(19) 0.8418(4) 0.1014(11) Uani 1 1 d .
H22A H 0.1410 0.4462 0.7873 0.122 Uiso 1 1 calc R
H22B H 0.1971 0.3804 0.8744 0.122 Uiso 1 1 calc R
C23 C 0.1106(2) 0.4182(2) 0.9726(4) 0.1431(17) Uani 1 1 d .
H23A H 0.1463 0.4561 1.0308 0.215 Uiso 1 1 calc R
H23B H 0.1116 0.3723 1.0282 0.215 Uiso 1 1 calc R
H23C H 0.0551 0.4377 0.9408 0.215 Uiso 1 1 calc R
C24 C 0.05556(19) 0.37637(16) 0.4889(3) 0.0812(9) Uani 1 1 d .
H24A H 0.0877 0.3866 0.4225 0.097 Uiso 1 1 calc R
H24B H 0.0422 0.4254 0.5241 0.097 Uiso 1 1 calc R
C25 C -0.02373(18) 0.33707(17) 0.4083(3) 0.0895(10) Uani 1 1 d .
H25A H -0.0582 0.3304 0.4722 0.107 Uiso 1 1 calc R
H25B H -0.0110 0.2864 0.3786 0.107 Uiso 1 1 calc R
C26 C -0.0712(2) 0.3818(2) 0.2777(4) 0.1403(16) Uani 1 1 d .
H26A H -0.1215 0.3550 0.2308 0.210 Uiso 1 1 calc R
H26B H -0.0382 0.3869 0.2126 0.210 Uiso 1 1 calc R
H26C H -0.0843 0.4319 0.3066 0.210 Uiso 1 1 calc R

loop_
_atom_site_aniso_label
_atom_site_aniso_U_11
_atom_site_aniso_U_22
_atom_site_aniso_U_33
_atom_site_aniso_U_23
_atom_site_aniso_U_13
_atom_site_aniso_U_12
O1 0.0985(14) 0.0728(12) 0.0411(11) -0.0019(9) 0.0238(10) 0.0030(10)
N1 0.0811(16) 0.0610(14) 0.0377(11) 0.0042(11) 0.0136(12) 0.0138(12)
N2 0.0715(15) 0.0643(14) 0.0488(13) -0.0001(11) 0.0162(12) 0.0106(12)
C1 0.0657(17) 0.0648(17) 0.0407(15) 0.0109(14) 0.0185(14) 0.0033(14)
C2 0.0701(19) 0.083(2) 0.0598(19) -0.0002(16) 0.0166(16) 0.0024(16)
C3 0.072(2) 0.120(3) 0.059(2) 0.028(2) 0.0080(16) 0.019(2)
C4 0.118(3) 0.082(2) 0.089(3) 0.026(2) 0.038(2) 0.030(2)
C5 0.144(3) 0.072(2) 0.070(2) 0.0133(18) 0.022(2) 0.021(2)
C6 0.109(2) 0.0625(19) 0.0551(18) 0.0058(15) 0.0122(17) 0.0107(17)
C7 0.0625(17) 0.0560(16) 0.0486(17) 0.0005(14) 0.0171(14) -0.0035(13)
C8 0.0658(18) 0.0743(19) 0.0695(19) -0.0064(15) 0.0222(16) 0.0093(15)
C9 0.079(2) 0.0686(19) 0.076(2) -0.0007(15) 0.0178(16) 0.0069(16)
C10 0.124(3) 0.087(2) 0.113(3) -0.028(2) 0.027(2) 0.022(2)
C11 0.080(2) 0.0711(18) 0.0566(18) 0.0060(14) 0.0185(16) 0.0126(15)
C12 0.074(2) 0.102(2) 0.078(2) -0.0062(19) 0.0117(18) 0.0108(18)
C13 0.123(3) 0.139(3) 0.065(2) 0.008(2) -0.006(2) 0.024(2)
O2 0.0927(14) 0.1162(16) 0.0493(12) 0.0004(10) 0.0365(11) -0.0007(11)
N3 0.0756(16) 0.0841(16) 0.0453(14) 0.0020(13) 0.0304(13) 0.0098(13)
N4 0.0734(16) 0.0834(16) 0.0513(14) 0.0044(12) 0.0232(13) 0.0069(13)
C14 0.0585(17) 0.0718(19) 0.0541(17) -0.0172(14) 0.0211(14) -0.0009(14)
C15 0.074(2) 0.099(2) 0.087(2) -0.0120(17) 0.0400(19) -0.0051(18)
C16 0.075(2) 0.118(3) 0.118(3) -0.021(2) 0.053(2) -0.003(2)
C17 0.070(2) 0.116(3) 0.122(3) -0.036(2) 0.033(2) 0.009(2)
C18 0.092(2) 0.088(2) 0.096(3) -0.0133(19) 0.024(2) 0.017(2)
C19 0.078(2) 0.081(2) 0.070(2) -0.0102(17) 0.0291(17) 0.0030(17)
C20 0.0654(18) 0.0748(18) 0.0535(18) -0.0077(15) 0.0273(16) -0.0075(15)
C21 0.0745(19) 0.089(2) 0.0709(19) -0.0070(16) 0.0286(17) 0.0112(16)
C22 0.107(3) 0.091(2) 0.101(3) -0.029(2) 0.021(2) 0.0022(19)
C23 0.149(4) 0.175(4) 0.093(3) -0.056(3) 0.016(3) 0.057(3)
C24 0.093(2) 0.0707(19) 0.080(2) 0.0102(17) 0.0254(19) 0.0023(17)
C25 0.081(2) 0.082(2) 0.098(3) 0.0045(18) 0.014(2) 0.0007(18)
C26 0.118(3) 0.147(3) 0.124(3) 0.049(3) -0.017(3) 0.002(3)

loop_
_atom_type_symbol
_atom_type_description
_atom_type_scat_dispersion_real
_atom_type_scat_dispersion_imag
_atom_type_scat_source
C C 0.0033 0.0016 'International Tables Vol C Tables 4.2.6.8 and 6.1.1.4'
H H 0.0000 0.0000 'International Tables Vol C Tables 4.2.6.8 and 6.1.1.4'
N N 0.0061 0.0033 'International Tables Vol C Tables 4.2.6.8 and 6.1.1.4'
O O 0.0106 0.0060 'International Tables Vol C Tables 4.2.6.8 and 6.1.1.4'

loop_
_geom_angle_atom_site_label_1
_geom_angle_atom_site_label_2
_geom_angle_atom_site_label_3
_geom_angle
C7 N1 C1 124.4(2)
C7 N1 H1' 115.3(17)
C1 N1 H1' 116.8(16)
C7 N2 C8 117.7(2)
C7 N2 C11 125.7(2)
C8 N2 C11 116.6(2)
C6 C1 C2 118.7(2)
C6 C1 N1 118.3(2)
C2 C1 N1 123.0(2)
C1 C2 C3 119.4(3)
C1 C2 H2A 120.3
C3 C2 H2A 120.3
C4 C3 C2 120.4(3)
C4 C3 H3A 119.8
C2 C3 H3A 119.8
C5 C4 C3 119.6(3)
C5 C4 H4A 120.2
C3 C4 H4A 120.2
C4 C5 C6 120.8(3)
C4 C5 H5A 119.6
C6 C5 H5A 119.6
C5 C6 C1 121.0(3)
C5 C6 H6A 119.5
C1 C6 H6A 119.5
O1 C7 N2 121.2(2)
O1 C7 N1 121.7(2)
N2 C7 N1 117.1(2)
N2 C8 C9 113.2(2)
N2 C8 H8A 108.9
C9 C8 H8A 108.9
N2 C8 H8B 108.9
C9 C8 H8B 108.9
H8A C8 H8B 107.7
C8 C9 C10 112.5(2)
C8 C9 H9A 109.1
C10 C9 H9A 109.1
C8 C9 H9B 109.1
C10 C9 H9B 109.1
H9A C9 H9B 107.8
C9 C10 H10A 109.5
C9 C10 H10B 109.5
H10A C10 H10B 109.5
C9 C10 H10C 109.5
H10A C10 H10C 109.5
H10B C10 H10C 109.5
N2 C11 C12 112.7(2)
N2 C11 H11A 109.1
C12 C11 H11A 109.1
N2 C11 H11B 109.1
C12 C11 H11B 109.1
H11A C11 H11B 107.8
C11 C12 C13 111.4(3)
C11 C12 H12A 109.4
C13 C12 H12A 109.4
C11 C12 H12B 109.4
C13 C12 H12B 109.4
H12A C12 H12B 108.0
C12 C13 H13A 109.5
C12 C13 H13B 109.5
H13A C13 H13B 109.5
C12 C13 H13C 109.5
H13A C13 H13C 109.5
H13B C13 H13C 109.5
C20 N3 C14 124.7(2)
C20 N3 H3' 123.6(18)
C14 N3 H3' 110.6(18)
C20 N4 C21 124.8(2)
C20 N4 C24 118.5(2)
C21 N4 C24 116.5(2)
C19 C14 C15 118.9(3)
C19 C14 N3 117.8(2)
C15 C14 N3 123.2(3)
C16 C15 C14 119.7(3)
C16 C15 H15A 120.1
C14 C15 H15A 120.1
C17 C16 C15 121.7(3)
C17 C16 H16A 119.2
C15 C16 H16A 119.2
C18 C17 C16 118.8(3)
C18 C17 H17A 120.6
C16 C17 H17A 120.6
C17 C18 C19 120.7(3)
C17 C18 H18A 119.7
C19 C18 H18A 119.7
C14 C19 C18 120.2(3)
C14 C19 H19A 119.9
C18 C19 H19A 119.9
O2 C20 N4 120.9(3)
O2 C20 N3 122.1(3)
N4 C20 N3 117.0(2)
N4 C21 C22 112.5(2)
N4 C21 H21A 109.1
C22 C21 H21A 109.1
N4 C21 H21B 109.1
C22 C21 H21B 109.1
H21A C21 H21B 107.8
C21 C22 C23 112.0(3)
C21 C22 H22A 109.2
C23 C22 H22A 109.2
C21 C22 H22B 109.2
C23 C22 H22B 109.2
H22A C22 H22B 107.9
C22 C23 H23A 109.5
C22 C23 H23B 109.5
H23A C23 H23B 109.5
C22 C23 H23C 109.5
H23A C23 H23C 109.5
H23B C23 H23C 109.5
N4 C24 C25 114.1(2)
N4 C24 H24A 108.7
C25 C24 H24A 108.7
N4 C24 H24B 108.7
C25 C24 H24B 108.7
H24A C24 H24B 107.6
C24 C25 C26 112.4(3)
C24 C25 H25A 109.1
C26 C25 H25A 109.1
C24 C25 H25B 109.1
C26 C25 H25B 109.1
H25A C25 H25B 107.9
C25 C26 H26A 109.5
C25 C26 H26B 109.5
H26A C26 H26B 109.5
C25 C26 H26C 109.5
H26A C26 H26C 109.5
H26B C26 H26C 109.5

loop_
_geom_bond_atom_site_label_1
_geom_bond_atom_site_label_2
_geom_bond_distance
O1 C7 1.231(3)
N1 C7 1.366(3)
N1 C1 1.411(3)
N1 H1' 0.886(16)
N2 C7 1.354(3)
N2 C8 1.462(3)
N2 C11 1.465(3)
C1 C6 1.368(3)
C1 C2 1.376(3)
C2 C3 1.397(4)
C2 H2A 0.9300
C3 C4 1.362(4)
C3 H3A 0.9300
C4 C5 1.348(4)
C4 H4A 0.9300
C5 C6 1.366(4)
C5 H5A 0.9300
C6 H6A 0.9300
C8 C9 1.502(3)
C8 H8A 0.9700
C8 H8B 0.9700
C9 C10 1.515(4)
C9 H9A 0.9700
C9 H9B 0.9700
C10 H10A 0.9600
C10 H10B 0.9600
C10 H10C 0.9600
C11 C12 1.504(3)
C11 H11A 0.9700
C11 H11B 0.9700
C12 C13 1.527(4)
C12 H12A 0.9700
C12 H12B 0.9700
C13 H13A 0.9600
C13 H13B 0.9600
C13 H13C 0.9600
O2 C20 1.225(3)
N3 C20 1.359(3)
N3 C14 1.418(3)
N3 H3' 0.853(16)
N4 C20 1.355(3)
N4 C21 1.457(3)
N4 C24 1.459(3)
C14 C19 1.370(4)
C14 C15 1.377(4)
C15 C16 1.364(4)
C15 H15A 0.9300
C16 C17 1.362(4)
C16 H16A 0.9300
C17 C18 1.356(4)
C17 H17A 0.9300
C18 C19 1.382(4)
C18 H18A 0.9300
C19 H19A 0.9300
C21 C22 1.495(4)
C21 H21A 0.9700
C21 H21B 0.9700
C22 C23 1.533(4)
C22 H22A 0.9700
C22 H22B 0.9700
C23 H23A 0.9600
C23 H23B 0.9600
C23 H23C 0.9600
C24 C25 1.506(4)
C24 H24A 0.9700
C24 H24B 0.9700
C25 C26 1.507(4)
C25 H25A 0.9700
C25 H25B 0.9700
C26 H26A 0.9600
C26 H26B 0.9600
C26 H26C 0.9600
